data_4114082
loop_
_publ_author_name
'Garrett Hoge'

_publ_section_title
;
 Synthesis of Both Enantiomers of a P-Chirogenic 1,2-Bisphospholanoethane
 Ligand via Convergent Routes and Application to Rhodium-Catalyzed
 Asymmetric Hydrogenation of CI-1008 (Pregabalin)
;
_journal_name_full 'Journal of the American Chemical Society'
_journal_page_first 10219
_journal_page_last 10227
_journal_paper_doi 10.1021/ja034715o
_journal_volume 125
_journal_year 2003
_chemical_formula_sum 'C31 H40 B F4 P2 Rh'
_chemical_formula_weight 664.29
_chemical_name_systematic
; 
 ? 
;
_space_group_IT_number 19
_symmetry_cell_setting orthorhombic
_symmetry_space_group_name_Hall 'P 2ac 2ab'
_symmetry_space_group_name_H-M 'P 21 21 21'
_atom_sites_solution_hydrogens geom
_atom_sites_solution_primary direct
_atom_sites_solution_secondary difmap
_audit_creation_method SHELXL-97
_cell_angle_alpha 90.00
_cell_angle_beta 90.00
_cell_angle_gamma 90.00
_cell_formula_units_Z 4
_cell_length_a 9.9304(9)
_cell_length_b 15.0030(14)
_cell_length_c 19.6514(18)
_cell_measurement_temperature 299(2)
_cell_volume 2927.8(5)
_computing_cell_refinement 'Bruker SMART'
_computing_data_collection 'Bruker SMART'
_computing_data_reduction 'Bruker SHELXTL'
_computing_molecular_graphics 'Bruker SHELXTL'
_computing_publication_material 'Bruker SHELXTL'
_computing_structure_refinement 'SHELXL-97 (Sheldrick, 1997)'
_computing_structure_solution 'SHELXS-97 (Sheldrick, 1990)'
_diffrn_ambient_temperature 299(2)
_diffrn_measured_fraction_theta_full 0.999
_diffrn_measured_fraction_theta_max 0.999
_diffrn_measurement_device_type 'CCD area detector'
_diffrn_measurement_method 'phi and omega scans'
_diffrn_radiation_monochromator graphite
_diffrn_radiation_source 'fine-focus sealed tube'
_diffrn_radiation_type MoK\a
_diffrn_radiation_wavelength 0.71073
_diffrn_reflns_av_R_equivalents 0.0285
_diffrn_reflns_av_sigmaI/netI 0.0278
_diffrn_reflns_limit_h_max 11
_diffrn_reflns_limit_h_min -13
_diffrn_reflns_limit_k_max 20
_diffrn_reflns_limit_k_min -15
_diffrn_reflns_limit_l_max 26
_diffrn_reflns_limit_l_min -22
_diffrn_reflns_number 22163
_diffrn_reflns_theta_full 28.31
_diffrn_reflns_theta_max 28.31
_diffrn_reflns_theta_min 1.71
_exptl_absorpt_coefficient_mu 0.738
_exptl_absorpt_correction_T_max 0.9101
_exptl_absorpt_correction_T_min 0.7419
_exptl_absorpt_correction_type none
_exptl_crystal_colour 'deep red'
_exptl_crystal_density_diffrn 1.507
_exptl_crystal_description 'regular col'
_exptl_crystal_F_000 1368
_exptl_crystal_size_max 0.43
_exptl_crystal_size_mid 0.14
_exptl_crystal_size_min 0.13
_refine_diff_density_max 0.498
_refine_diff_density_min -0.278
_refine_diff_density_rms 0.049
_refine_ls_abs_structure_details 'Flack H D (1983), Acta Cryst. A39, 876-881'
_refine_ls_abs_structure_Flack -0.04(2)
_refine_ls_extinction_coef 0.0087(4)
_refine_ls_extinction_expression Fc^*^=kFc[1+0.001xFc^2^\l^3^/sin(2\q)]^-1/4^
_refine_ls_extinction_method SHELXL
_refine_ls_goodness_of_fit_ref 1.038
_refine_ls_hydrogen_treatment mixed
_refine_ls_matrix_type full
_refine_ls_number_parameters 361
_refine_ls_number_reflns 7272
_refine_ls_number_restraints 0
_refine_ls_restrained_S_all 1.038
_refine_ls_R_factor_all 0.0336
_refine_ls_R_factor_gt 0.0279
_refine_ls_shift/su_max 0.009
_refine_ls_shift/su_mean 0.001
_refine_ls_structure_factor_coef Fsqd
_refine_ls_weighting_details 'calc w=1/[\s^2^(Fo^2^)+(0.0424P)^2^+0.0000P] where P=(Fo^2^+2Fc^2^)/3'
_refine_ls_weighting_scheme calc
_refine_ls_wR_factor_gt 0.0698
_refine_ls_wR_factor_ref 0.0720
_reflns_number_gt 6487
_reflns_number_total 7272
_reflns_threshold_expression >2sigma(I)
_cod_data_source_file ja034715osi20030219_064820.cif
_cod_data_source_block rh
_cod_database_code 4114082

loop_
_symmetry_equiv_pos_as_xyz
'x, y, z'
'-x+1/2, -y, z+1/2'
'-x, y+1/2, -z+1/2'
'x+1/2, -y+1/2, -z'

loop_
_atom_site_label
_atom_site_type_symbol
_atom_site_fract_x
_atom_site_fract_y
_atom_site_fract_z
_atom_site_U_iso_or_equiv
_atom_site_adp_type
_atom_site_occupancy
_atom_site_symmetry_multiplicity
_atom_site_calc_flag
_atom_site_refinement_flags
Rh1 Rh 0.915938(17) 0.500476(14) 0.877268(8) 0.04096(7) Uani 1 1 d .
P15 P 0.98127(6) 0.58768(4) 0.96796(3) 0.03239(12) Uani 1 1 d .
C16 C 0.8735(3) 0.67641(17) 1.00047(14) 0.0455(6) Uani 1 1 d .
H16A H 0.8948 0.7326 0.9786 0.055 Uiso 1 1 calc R
H16B H 0.7795 0.6627 0.9923 0.055 Uiso 1 1 calc R
C18 C 0.9158(3) 0.5865(2) 1.10128(13) 0.0579(7) Uani 1 1 d .
H18A H 0.8288 0.5571 1.1006 0.069 Uiso 1 1 calc R
H18B H 0.9495 0.5857 1.1476 0.069 Uiso 1 1 calc R
C19 C 1.0153(3) 0.53727(17) 1.05354(12) 0.0383(5) Uani 1 1 d .
H19 H 1.1063 0.5557 1.0668 0.046 Uiso 1 1 calc R
C20 C 1.0099(3) 0.43680(17) 1.05976(14) 0.0449(6) Uani 1 1 d .
H20A H 1.0170 0.4212 1.1075 0.054 Uiso 1 1 calc R
H20B H 0.9224 0.4167 1.0440 0.054 Uiso 1 1 calc R
C17 C 0.9020(3) 0.6813(2) 1.07673(13) 0.0552(7) Uani 1 1 d .
H17A H 0.9844 0.7142 1.0852 0.066 Uiso 1 1 calc R
H17B H 0.8287 0.7110 1.1002 0.066 Uiso 1 1 calc R
P12 P 1.12559(6) 0.53242(4) 0.83775(3) 0.03617(13) Uani 1 1 d .
C27 C 0.6930(3) 0.4966(2) 0.87769(15) 0.0580(7) Uani 1 1 d .
H27 H 0.6374 0.5472 0.8921 0.070 Uiso 1 1 calc R
F36 F 0.5668(3) 0.50372(15) 0.07631(14) 0.1080(8) Uani 1 1 d .
F38 F 0.5823(3) 0.64333(18) 0.11647(16) 0.1160(9) Uani 1 1 d .
C8 C 1.1448(3) 0.62013(18) 0.77168(13) 0.0442(6) Uani 1 1 d .
H8 H 1.1543 0.6783 0.7939 0.053 Uiso 1 1 calc R
F35 F 0.5388(3) 0.6174(2) 0.00917(16) 0.1337(11) Uani 1 1 d .
C31 C 0.8270(3) 0.43404(19) 0.78814(14) 0.0518(7) Uani 1 1 d .
F37 F 0.3803(2) 0.58973(18) 0.08347(16) 0.1129(9) Uani 1 1 d .
C13 C 1.2288(2) 0.57837(19) 0.90722(13) 0.0448(6) Uani 1 1 d .
H13A H 1.2608 0.5307 0.9363 0.054 Uiso 1 1 calc R
H13B H 1.3062 0.6095 0.8887 0.054 Uiso 1 1 calc R
C14 C 1.1420(3) 0.64218(17) 0.94771(13) 0.0451(6) Uani 1 1 d .
H14A H 1.1257 0.6958 0.9214 0.054 Uiso 1 1 calc R
H14B H 1.1878 0.6589 0.9894 0.054 Uiso 1 1 calc R
C10 C 1.2862(3) 0.4945(3) 0.72977(16) 0.0744(9) Uani 1 1 d .
H10A H 1.3787 0.4763 0.7222 0.089 Uiso 1 1 calc R
H10B H 1.2331 0.4759 0.6908 0.089 Uiso 1 1 calc R
C6 C 0.8949(3) 0.65695(17) 0.74478(12) 0.0422(6) Uani 1 1 d .
C7 C 1.0291(3) 0.62468(19) 0.71933(13) 0.0470(6) Uani 1 1 d .
H7A H 1.0572 0.6634 0.6825 0.056 Uiso 1 1 calc R
H7B H 1.0168 0.5656 0.7003 0.056 Uiso 1 1 calc R
C21 C 1.1162(3) 0.38683(15) 1.02135(12) 0.0415(5) Uani 1 1 d .
C9 C 1.2791(3) 0.5950(2) 0.73746(16) 0.0617(8) Uani 1 1 d .
H9A H 1.2852 0.6231 0.6931 0.074 Uiso 1 1 calc R
H9B H 1.3538 0.6158 0.7650 0.074 Uiso 1 1 calc R
C4 C 0.6545(3) 0.6680(2) 0.72702(16) 0.0589(7) Uani 1 1 d .
H4 H 0.5783 0.6523 0.7022 0.071 Uiso 1 1 calc R
C22 C 1.0810(3) 0.32540(19) 0.97206(15) 0.0556(7) Uani 1 1 d .
H22 H 0.9905 0.3149 0.9629 0.067 Uiso 1 1 calc R
C26 C 1.2527(3) 0.40115(18) 1.03389(16) 0.0487(6) Uani 1 1 d .
H26 H 1.2791 0.4409 1.0677 0.058 Uiso 1 1 calc R
C5 C 0.7786(3) 0.6347(2) 0.70829(14) 0.0513(7) Uani 1 1 d .
H5 H 0.7851 0.5969 0.6709 0.062 Uiso 1 1 calc R
C29 C 0.7526(3) 0.3480(2) 0.88046(16) 0.0598(8) Uani 1 1 d .
H29 H 0.7579 0.2920 0.9061 0.072 Uiso 1 1 calc R
C1 C 0.8797(3) 0.7142(2) 0.80017(14) 0.0537(7) Uani 1 1 d .
H1 H 0.9550 0.7305 0.8254 0.064 Uiso 1 1 calc R
C30 C 0.8722(3) 0.37025(18) 0.83261(15) 0.0533(7) Uani 1 1 d .
H30 H 0.9424 0.3270 0.8209 0.064 Uiso 1 1 calc R
C32 C 0.6793(3) 0.4526(2) 0.80798(17) 0.0614(8) Uani 1 1 d .
C11 C 1.2318(4) 0.4499(2) 0.79478(18) 0.0643(9) Uani 1 1 d .
H11A H 1.3055 0.4320 0.8241 0.077 Uiso 1 1 calc R
H11B H 1.1794 0.3974 0.7833 0.077 Uiso 1 1 calc R
C28 C 0.7368(3) 0.4331(2) 0.92128(15) 0.0563(8) Uani 1 1 d .
H28 H 0.7160 0.4337 0.9700 0.068 Uiso 1 1 calc R
C3 C 0.6423(3) 0.7240(2) 0.78176(16) 0.0610(8) Uani 1 1 d .
H3 H 0.5584 0.7462 0.7941 0.073 Uiso 1 1 calc R
C25 C 1.3495(3) 0.35627(19) 0.99602(18) 0.0599(8) Uani 1 1 d .
H25 H 1.4404 0.3674 1.0037 0.072 Uiso 1 1 calc R
C2 C 0.7546(3) 0.7471(2) 0.81830(16) 0.0645(9) Uani 1 1 d .
H2 H 0.7466 0.7851 0.8555 0.077 Uiso 1 1 calc R
C24 C 1.3120(4) 0.2955(2) 0.94725(18) 0.0701(10) Uani 1 1 d .
H24 H 1.3771 0.2656 0.9220 0.084 Uiso 1 1 calc R
C23 C 1.1784(4) 0.2793(2) 0.93607(18) 0.0720(10) Uani 1 1 d .
H23 H 1.1528 0.2370 0.9040 0.086 Uiso 1 1 calc R
C33 C 0.6346(4) 0.3581(2) 0.83017(18) 0.0715(10) Uani 1 1 d .
H33A H 0.5472 0.3574 0.8523 0.086 Uiso 1 1 calc R
H33B H 0.6372 0.3150 0.7934 0.086 Uiso 1 1 calc R
B34 B 0.5152(4) 0.5867(2) 0.07352(19) 0.0583(8) Uani 1 1 d .
H32 H 0.621(4) 0.478(2) 0.7761(19) 0.076(10) Uiso 1 1 d .
H31 H 0.868(3) 0.4417(18) 0.7447(15) 0.048(8) Uiso 1 1 d .

loop_
_atom_site_aniso_label
_atom_site_aniso_U_11
_atom_site_aniso_U_22
_atom_site_aniso_U_33
_atom_site_aniso_U_23
_atom_site_aniso_U_13
_atom_site_aniso_U_12
Rh1 0.03751(9) 0.04964(11) 0.03572(9) -0.01103(10) 0.00561(7) -0.01364(9)
P15 0.0342(3) 0.0327(3) 0.0302(3) -0.0022(2) 0.0002(2) -0.0043(2)
C16 0.0482(14) 0.0396(13) 0.0486(13) -0.0031(11) -0.0052(12) 0.0076(11)
C18 0.0611(17) 0.081(2) 0.0318(11) -0.0007(13) 0.0044(12) 0.0258(16)
C19 0.0372(12) 0.0447(12) 0.0330(11) 0.0008(10) 0.0006(9) 0.0067(10)
C20 0.0469(15) 0.0460(14) 0.0420(13) 0.0128(11) 0.0012(11) 0.0007(12)
C17 0.0588(18) 0.0598(17) 0.0469(14) -0.0180(13) -0.0030(13) 0.0171(14)
P12 0.0364(3) 0.0386(3) 0.0336(3) 0.0028(2) 0.0048(2) -0.0012(2)
C27 0.0406(12) 0.0616(16) 0.0719(18) -0.008(2) 0.0066(11) -0.0080(14)
F36 0.135(2) 0.0585(12) 0.131(2) 0.0031(14) -0.0040(15) 0.0173(17)
F38 0.0883(17) 0.1086(18) 0.151(2) -0.0571(18) -0.0116(16) 0.0002(14)
C8 0.0467(14) 0.0478(14) 0.0380(12) 0.0089(11) 0.0063(11) -0.0051(11)
F35 0.136(3) 0.156(3) 0.109(2) 0.045(2) 0.0340(19) 0.031(2)
C31 0.0652(18) 0.0543(16) 0.0358(13) -0.0030(12) -0.0052(12) -0.0201(14)
F37 0.0703(15) 0.1088(18) 0.160(2) -0.0382(18) 0.0342(16) -0.0230(14)
C13 0.0333(12) 0.0581(17) 0.0429(13) 0.0073(12) -0.0029(10) -0.0069(11)
C14 0.0436(14) 0.0490(15) 0.0426(13) -0.0009(11) -0.0025(11) -0.0180(11)
C10 0.0648(19) 0.098(3) 0.0604(17) 0.001(2) 0.0274(14) 0.022(2)
C6 0.0502(16) 0.0416(13) 0.0347(11) 0.0060(10) -0.0033(10) -0.0020(11)
C7 0.0554(16) 0.0501(14) 0.0356(12) 0.0045(11) 0.0027(11) 0.0000(12)
C21 0.0498(14) 0.0332(11) 0.0414(12) 0.0103(9) -0.0050(11) -0.0014(10)
C9 0.0453(16) 0.089(2) 0.0511(16) 0.0146(16) 0.0145(13) -0.0099(16)
C4 0.0518(17) 0.073(2) 0.0523(16) -0.0041(15) -0.0102(13) -0.0060(15)
C22 0.0636(17) 0.0486(15) 0.0546(15) 0.0002(13) -0.0090(15) -0.0058(14)
C26 0.0505(15) 0.0384(14) 0.0571(16) 0.0031(13) -0.0050(12) 0.0019(11)
C5 0.0625(17) 0.0551(16) 0.0362(13) -0.0020(12) -0.0032(12) -0.0069(13)
C29 0.0620(19) 0.0561(18) 0.0613(18) 0.0165(15) -0.0096(15) -0.0220(13)
C1 0.0547(17) 0.0590(16) 0.0474(15) -0.0095(12) -0.0120(13) 0.0055(13)
C30 0.0634(18) 0.0431(14) 0.0533(15) -0.0073(12) 0.0039(14) -0.0108(13)
C32 0.0595(19) 0.0672(19) 0.0574(17) 0.0142(15) -0.0195(15) -0.0163(15)
C11 0.072(2) 0.0541(18) 0.066(2) -0.0025(16) 0.0274(16) 0.0139(15)
C28 0.0476(15) 0.079(2) 0.0426(14) 0.0010(15) 0.0018(12) -0.0248(15)
C3 0.0553(18) 0.074(2) 0.0537(16) -0.0019(15) -0.0039(14) 0.0095(15)
C25 0.0508(17) 0.0490(16) 0.080(2) 0.0088(16) 0.0043(15) 0.0039(13)
C2 0.074(2) 0.065(2) 0.0552(18) -0.0170(16) -0.0088(16) 0.0152(16)
C24 0.094(3) 0.0526(18) 0.064(2) 0.0081(16) 0.0241(18) 0.0229(18)
C23 0.098(3) 0.0589(19) 0.0595(19) -0.0103(16) -0.0060(18) 0.0076(19)
C33 0.072(2) 0.072(2) 0.070(2) 0.0068(17) -0.0192(17) -0.0405(18)
B34 0.062(2) 0.0482(18) 0.065(2) -0.0030(16) 0.0095(16) 0.0005(16)

loop_
_atom_type_symbol
_atom_type_description
_atom_type_scat_dispersion_real
_atom_type_scat_dispersion_imag
_atom_type_scat_source
C C 0.0033 0.0016 'International Tables Vol C Tables 4.2.6.8 and 6.1.1.4'
H H 0.0000 0.0000 'International Tables Vol C Tables 4.2.6.8 and 6.1.1.4'
B B 0.0013 0.0007 'International Tables Vol C Tables 4.2.6.8 and 6.1.1.4'
F F 0.0171 0.0103 'International Tables Vol C Tables 4.2.6.8 and 6.1.1.4'
P P 0.1023 0.0942 'International Tables Vol C Tables 4.2.6.8 and 6.1.1.4'
Rh Rh -1.1178 0.9187 'International Tables Vol C Tables 4.2.6.8 and 6.1.1.4'

loop_
_geom_angle_atom_site_label_1
_geom_angle_atom_site_label_2
_geom_angle_atom_site_label_3
_geom_angle
C30 Rh1 C31 36.44(11)
C30 Rh1 C27 77.25(12)
C31 Rh1 C27 65.79(12)
C30 Rh1 C28 65.82(12)
C31 Rh1 C28 77.44(11)
C27 Rh1 C28 35.52(11)
C30 Rh1 P12 103.50(8)
C31 Rh1 P12 101.02(8)
C27 Rh1 P12 157.27(8)
C28 Rh1 P12 164.25(9)
C30 Rh1 P15 150.95(8)
C31 Rh1 P15 170.40(9)
C27 Rh1 P15 107.06(8)
C28 Rh1 P15 100.52(8)
P12 Rh1 P15 83.49(2)
C16 P15 C14 105.12(13)
C16 P15 C19 94.94(12)
C14 P15 C19 102.55(12)
C16 P15 Rh1 121.35(9)
C14 P15 Rh1 109.26(8)
C19 P15 Rh1 121.04(8)
C17 C16 P15 105.68(18)
C17 C18 C19 108.3(2)
C20 C19 C18 113.8(2)
C20 C19 P15 117.9(2)
C18 C19 P15 103.64(17)
C21 C20 C19 115.6(2)
C18 C17 C16 106.6(2)
C11 P12 C13 105.93(16)
C11 P12 C8 95.60(14)
C13 P12 C8 101.29(13)
C11 P12 Rh1 122.81(12)
C13 P12 Rh1 109.60(8)
C8 P12 Rh1 118.81(9)
C28 C27 C32 107.0(3)
C28 C27 Rh1 72.49(16)
C32 C27 Rh1 95.58(18)
C9 C8 C7 111.4(2)
C9 C8 P12 102.72(19)
C7 C8 P12 114.87(19)
C30 C31 C32 106.0(3)
C30 C31 Rh1 71.20(16)
C32 C31 Rh1 95.68(19)
C14 C13 P12 108.03(17)
C13 C14 P15 109.09(17)
C9 C10 C11 109.5(3)
C1 C6 C5 117.2(3)
C1 C6 C7 123.6(2)
C5 C6 C7 118.9(2)
C6 C7 C8 116.9(2)
C22 C21 C26 118.2(3)
C22 C21 C20 120.5(3)
C26 C21 C20 121.2(2)
C10 C9 C8 109.1(2)
C3 C4 C5 120.7(3)
C21 C22 C23 121.0(3)
C25 C26 C21 120.2(3)
C4 C5 C6 120.9(3)
C28 C29 C33 100.2(3)
C28 C29 C30 102.6(2)
C33 C29 C30 99.9(3)
C2 C1 C6 121.2(3)
C31 C30 C29 106.6(3)
C31 C30 Rh1 72.36(16)
C29 C30 Rh1 95.83(18)
C27 C32 C31 102.7(2)
C27 C32 C33 99.7(3)
C31 C32 C33 100.3(3)
C10 C11 P12 106.9(2)
C27 C28 C29 106.9(2)
C27 C28 Rh1 71.99(16)
C29 C28 Rh1 95.43(17)
C4 C3 C2 119.7(3)
C24 C25 C26 120.5(3)
C3 C2 C1 120.3(3)
C23 C24 C25 119.6(3)
C24 C23 C22 120.5(3)
C29 C33 C32 93.0(2)
F36 B34 F37 113.7(3)
F36 B34 F35 106.5(3)
F37 B34 F35 107.0(3)
F36 B34 F38 111.3(3)
F37 B34 F38 111.8(3)
F35 B34 F38 106.1(3)

loop_
_geom_bond_atom_site_label_1
_geom_bond_atom_site_label_2
_geom_bond_distance
Rh1 C30 2.185(3)
Rh1 C31 2.200(3)
Rh1 C27 2.215(3)
Rh1 C28 2.221(3)
Rh1 P12 2.2731(6)
Rh1 P15 2.3042(6)
P15 C16 1.823(3)
P15 C14 1.837(3)
P15 C19 1.875(2)
C16 C17 1.527(4)
C18 C17 1.508(4)
C18 C19 1.550(3)
C19 C20 1.513(4)
C20 C21 1.499(4)
P12 C11 1.832(3)
P12 C13 1.841(3)
P12 C8 1.858(3)
C27 C28 1.353(4)
C27 C32 1.527(4)
F36 B34 1.347(4)
F38 B34 1.371(4)
C8 C9 1.541(4)
C8 C7 1.543(4)
F35 B34 1.366(5)
C31 C30 1.371(4)
C31 C32 1.543(5)
F37 B34 1.354(4)
C13 C14 1.514(4)
C10 C9 1.516(6)
C10 C11 1.540(5)
C6 C1 1.394(4)
C6 C5 1.400(4)
C6 C7 1.504(4)
C21 C22 1.382(4)
C21 C26 1.394(4)
C4 C3 1.370(4)
C4 C5 1.380(5)
C22 C23 1.384(5)
C26 C25 1.390(4)
C29 C28 1.517(5)
C29 C33 1.540(4)
C29 C30 1.551(4)
C1 C2 1.383(4)
C32 C33 1.548(4)
C3 C2 1.370(5)
C25 C24 1.374(5)
C24 C23 1.366(6)

loop_
_geom_torsion_atom_site_label_1
_geom_torsion_atom_site_label_2
_geom_torsion_atom_site_label_3
_geom_torsion_atom_site_label_4
_geom_torsion
C30 Rh1 P15 C16 -122.3(2)
C31 Rh1 P15 C16 12.9(5)
C27 Rh1 P15 C16 -27.91(14)
C28 Rh1 P15 C16 -63.91(14)
P12 Rh1 P15 C16 131.49(11)
C30 Rh1 P15 C14 115.2(2)
C31 Rh1 P15 C14 -109.5(5)
C27 Rh1 P15 C14 -150.34(13)
C28 Rh1 P15 C14 173.66(13)
P12 Rh1 P15 C14 9.06(10)
C30 Rh1 P15 C19 -3.4(2)
C31 Rh1 P15 C19 131.8(5)
C27 Rh1 P15 C19 91.05(13)
C28 Rh1 P15 C19 55.05(13)
P12 Rh1 P15 C19 -109.55(10)
C14 P15 C16 C17 -87.5(2)
C19 P15 C16 C17 16.9(2)
Rh1 P15 C16 C17 148.13(17)
C17 C18 C19 C20 -164.1(3)
C17 C18 C19 P15 -34.8(3)
C16 P15 C19 C20 136.4(2)
C14 P15 C19 C20 -116.9(2)
Rh1 P15 C19 C20 5.0(3)
C16 P15 C19 C18 9.7(2)
C14 P15 C19 C18 116.4(2)
Rh1 P15 C19 C18 -121.72(18)
C18 C19 C20 C21 -172.4(2)
P15 C19 C20 C21 65.9(3)
C19 C18 C17 C16 49.7(3)
P15 C16 C17 C18 -40.0(3)
C30 Rh1 P12 C11 -11.36(17)
C31 Rh1 P12 C11 -48.60(17)
C27 Rh1 P12 C11 -100.5(3)
C28 Rh1 P12 C11 34.2(3)
P15 Rh1 P12 C11 139.98(15)
C30 Rh1 P12 C13 -136.54(13)
C31 Rh1 P12 C13 -173.78(13)
C27 Rh1 P12 C13 134.3(2)
C28 Rh1 P12 C13 -91.0(3)
P15 Rh1 P12 C13 14.80(10)
C30 Rh1 P12 C8 107.80(13)
C31 Rh1 P12 C8 70.56(13)
C27 Rh1 P12 C8 18.6(2)
C28 Rh1 P12 C8 153.3(3)
P15 Rh1 P12 C8 -100.86(10)
C30 Rh1 C27 C28 66.06(19)
C31 Rh1 C27 C28 102.7(2)
P12 Rh1 C27 C28 160.61(18)
P15 Rh1 C27 C28 -84.18(18)
C30 Rh1 C27 C32 -40.0(2)
C31 Rh1 C27 C32 -3.39(18)
C28 Rh1 C27 C32 -106.1(3)
P12 Rh1 C27 C32 54.5(3)
P15 Rh1 C27 C32 169.75(17)
C11 P12 C8 C9 -24.1(2)
C13 P12 C8 C9 83.4(2)
Rh1 P12 C8 C9 -156.56(17)
C11 P12 C8 C7 97.0(2)
C13 P12 C8 C7 -155.5(2)
Rh1 P12 C8 C7 -35.5(2)
C27 Rh1 C31 C30 -101.6(2)
C28 Rh1 C31 C30 -66.1(2)
P12 Rh1 C31 C30 97.86(18)
P15 Rh1 C31 C30 -144.8(4)
C30 Rh1 C31 C32 105.0(3)
C27 Rh1 C31 C32 3.36(18)
C28 Rh1 C31 C32 38.85(19)
P12 Rh1 C31 C32 -157.16(16)
P15 Rh1 C31 C32 -39.9(6)
C11 P12 C13 C14 -175.85(18)
C8 P12 C13 C14 84.91(19)
Rh1 P12 C13 C14 -41.44(19)
P12 C13 C14 P15 48.9(2)
C16 P15 C14 C13 -168.64(19)
C19 P15 C14 C13 92.65(19)
Rh1 P15 C14 C13 -36.9(2)
C1 C6 C7 C8 26.8(4)
C5 C6 C7 C8 -158.4(3)
C9 C8 C7 C6 -174.4(2)
P12 C8 C7 C6 69.3(3)
C19 C20 C21 C22 -120.7(3)
C19 C20 C21 C26 58.9(3)
C11 C10 C9 C8 -41.4(4)
C7 C8 C9 C10 -83.0(3)
P12 C8 C9 C10 40.4(3)
C26 C21 C22 C23 0.0(4)
C20 C21 C22 C23 179.6(3)
C22 C21 C26 C25 1.9(4)
C20 C21 C26 C25 -177.8(2)
C3 C4 C5 C6 0.2(5)
C1 C6 C5 C4 -0.3(4)
C7 C6 C5 C4 -175.4(3)
C5 C6 C1 C2 0.2(4)
C7 C6 C1 C2 175.1(3)
C32 C31 C30 C29 0.3(3)
Rh1 C31 C30 C29 90.9(2)
C32 C31 C30 Rh1 -90.6(2)
C28 C29 C30 C31 -68.2(3)
C33 C29 C30 C31 34.7(3)
C28 C29 C30 Rh1 5.1(2)
C33 C29 C30 Rh1 108.0(2)
C27 Rh1 C30 C31 66.3(2)
C28 Rh1 C30 C31 101.9(2)
P12 Rh1 C30 C31 -90.33(18)
P15 Rh1 C30 C31 168.59(15)
C31 Rh1 C30 C29 -105.6(3)
C27 Rh1 C30 C29 -39.30(18)
C28 Rh1 C30 C29 -3.71(17)
P12 Rh1 C30 C29 164.03(16)
P15 Rh1 C30 C29 62.9(3)
C28 C27 C32 C31 -68.8(3)
Rh1 C27 C32 C31 4.5(2)
C28 C27 C32 C33 34.1(3)
Rh1 C27 C32 C33 107.5(2)
C30 C31 C32 C27 67.5(3)
Rh1 C31 C32 C27 -4.6(2)
C30 C31 C32 C33 -35.1(3)
Rh1 C31 C32 C33 -107.1(2)
C9 C10 C11 P12 21.2(4)
C13 P12 C11 C10 -101.1(3)
C8 P12 C11 C10 2.3(3)
Rh1 P12 C11 C10 132.1(2)
C32 C27 C28 C29 0.3(3)
Rh1 C27 C28 C29 -90.3(2)
C32 C27 C28 Rh1 90.6(2)
C33 C29 C28 C27 -34.9(3)
C30 C29 C28 C27 67.8(3)
C33 C29 C28 Rh1 -107.7(2)
C30 C29 C28 Rh1 -5.0(2)
C30 Rh1 C28 C27 -102.3(2)
C31 Rh1 C28 C27 -65.73(19)
P12 Rh1 C28 C27 -151.8(2)
P15 Rh1 C28 C27 104.69(17)
C30 Rh1 C28 C29 3.79(18)
C31 Rh1 C28 C29 40.33(18)
C27 Rh1 C28 C29 106.1(2)
P12 Rh1 C28 C29 -45.7(4)
P15 Rh1 C28 C29 -149.25(16)
C5 C4 C3 C2 0.0(5)
C21 C26 C25 C24 -1.9(4)
C4 C3 C2 C1 0.0(5)
C6 C1 C2 C3 -0.1(5)
C26 C25 C24 C23 0.0(5)
C25 C24 C23 C22 1.8(5)
C21 C22 C23 C24 -1.8(5)
C28 C29 C33 C32 52.2(3)
C30 C29 C33 C32 -52.7(3)
C27 C32 C33 C29 -51.7(3)
C31 C32 C33 C29 53.2(3)
